data_2007014
loop_
_publ_author_name
'Sommerer, Shaun O.'
'Friebe, Timothy  L.'
'Jircitano, Alan J.'
'MacBeth, Cora E.'
'Abboud, Khalil A.'

_publ_section_title
;
 <i>trans</i>-Diaquabis(2-thienyl 2-pyridyl
 ketone-<i>O</i>,<i>N</i>)copper(II) Tetrafluoroborate
;
_journal_issue 2
_journal_name_full 'Acta Crystallographica Section C'
_journal_page_first 178
_journal_page_last 179
_journal_paper_doi 10.1107/S0108270197014728
_journal_volume 54
_journal_year 1998
_chemical_formula_iupac '[Cu (C10 H7 N1 O1 S1)2 (H2 O1)2] [B F4]2'
_chemical_formula_moiety 'C20 H18 B2 Cu1 F8 N2 O4 S2'
_chemical_formula_structural '((C10 H7 N O S)2 (H2 O)2) Cu 2+, (B F4 -)2'
_chemical_formula_sum 'C20 H18 B2 Cu F8 N2 O4 S2'
_chemical_formula_weight 651.64
_chemical_name_systematic
;
trans-Diaquobis(2-thienyl 2-pyridyl ketone-O, N)copper(II) tetrafluoroborate
;
_space_group_IT_number 14
_symmetry_cell_setting monoclinic
_symmetry_space_group_name_Hall '-P 2yn'
_symmetry_space_group_name_H-M 'P 1 21/n 1'
_atom_type_scat_source IntTabC
_cell_angle_alpha 90.00
_cell_angle_beta 103.2020(10)
_cell_angle_gamma 90.00
_cell_formula_units_Z 2
_cell_length_a 7.0367(2)
_cell_length_b 12.2343(4)
_cell_length_c 15.1467(5)
_cell_measurement_reflns_used 8192
_cell_measurement_temperature 173
_cell_measurement_theta_max 11
_cell_measurement_theta_min 10
_cell_volume 1269.50(7)
_computing_cell_refinement 'SMART CCD software'
_computing_data_collection 'SMART CCD software (Siemens, 1995)'
_computing_data_reduction 'SHELXTL (Siemens, 1994)'
_computing_molecular_graphics 'ORTEX5 (McArdle, 1995)'
_computing_publication_material SHELXL93
_computing_structure_refinement 'SHELXL93 (Sheldrick, 1993)'
_computing_structure_solution 'SHELXS86 (Sheldrick, 1990)'
_diffrn_ambient_temperature 173
_diffrn_measurement_device_type 'Siemens SMART CCD'
_diffrn_measurement_method \w
_diffrn_radiation_monochromator graphite
_diffrn_radiation_source 'sealed tube'
_diffrn_radiation_type 'Mo K\a'
_diffrn_radiation_wavelength 0.71073
_diffrn_reflns_av_R_equivalents 0.039
_diffrn_reflns_av_sigmaI/netI 0.0381
_diffrn_reflns_limit_h_max 4
_diffrn_reflns_limit_h_min -8
_diffrn_reflns_limit_k_max 15
_diffrn_reflns_limit_k_min -9
_diffrn_reflns_limit_l_max 19
_diffrn_reflns_limit_l_min -19
_diffrn_reflns_number 5899
_diffrn_reflns_theta_max 28.18
_diffrn_reflns_theta_min 2.16
_diffrn_standards_decay_% 1
_diffrn_standards_interval_count 96
_diffrn_standards_number 4
_exptl_absorpt_coefficient_mu 1.11
_exptl_absorpt_correction_T_max 0.869
_exptl_absorpt_correction_T_min 0.719
_exptl_absorpt_correction_type 'integration (SHELXTL; Sheldrick, 1995)'
_exptl_crystal_colour green
_exptl_crystal_density_diffrn 1.705
_exptl_crystal_density_meas 1.670(10)
_exptl_crystal_density_method 'flotation in hexane/1,2-dibromopropane'
_exptl_crystal_description blocks
_exptl_crystal_F_000 654
_exptl_crystal_size_max 0.32
_exptl_crystal_size_mid 0.26
_exptl_crystal_size_min 0.13
_refine_diff_density_max 0.77
_refine_diff_density_min -0.55
_refine_ls_extinction_method none
_refine_ls_goodness_of_fit_all 1.061
_refine_ls_goodness_of_fit_ref 1.060
_refine_ls_hydrogen_treatment refxyz
_refine_ls_matrix_type full
_refine_ls_number_constraints 0
_refine_ls_number_parameters 205
_refine_ls_number_reflns 2789
_refine_ls_number_restraints 0
_refine_ls_restrained_S_all 1.062
_refine_ls_restrained_S_obs 1.060
_refine_ls_R_factor_all 0.063
_refine_ls_R_factor_gt 0.057
_refine_ls_shift/su_max 0.000
_refine_ls_shift/su_mean 0.000
_refine_ls_structure_factor_coef Fsqd
_refine_ls_weighting_details 'w = 1/[\s^2^(Fo^2^)+(0.0683P)^2^+2.8678P] where P = (Fo^2^+2Fc^2^)/3'
_refine_ls_weighting_scheme calc
_refine_ls_wR_factor_all 0.153
_refine_ls_wR_factor_ref 0.146
_reflns_number_gt 2537
_reflns_number_total 2790
_reflns_threshold_expression I>2\s(I)
_cod_data_source_file fr1082.cif
_cod_data_source_block I
_cod_depositor_comments
;
The following automatic conversions were performed:
'_geom_bond_publ_flag' value 'Yes' changed to 'yes' according to
'/home/saulius/struct/CIF-dictionaries/cif_core.dic' dictionary named
'cif_core.dic' version 2.4.1 from 2010-06-29 (11
times).

'_geom_bond_publ_flag' value 'No' changed to 'no' according to
'/home/saulius/struct/CIF-dictionaries/cif_core.dic' dictionary named
'cif_core.dic' version 2.4.1 from 2010-06-29 (19 times).

Automatic conversion script
Id: cif_fix_enum 1527 2010-12-29 10:47:43Z saulius 

The following automatic conversions were performed:

'_geom_bond_publ_flag' value 'Yes' changed to 'yes' according to
/home/saulius/struct/CIF-dictionaries/cif_core.dic dictionary named
'cif_core.dic' version 2.4.1 from 2010-06-29 (11
times).

'_geom_bond_publ_flag' value 'No' changed to 'no' according
to /home/saulius/struct/CIF-dictionaries/cif_core.dic dictionary
named 'cif_core.dic' version 2.4.1 from 2010-06-29 (19
times).

'_geom_angle_publ_flag' value 'Yes' changed to 'yes'
according to /home/saulius/struct/CIF-dictionaries/cif_core.dic
dictionary named 'cif_core.dic' version 2.4.1 from 2010-06-29 (15
times).

'_geom_angle_publ_flag' value 'No' changed to 'no' according
to /home/saulius/struct/CIF-dictionaries/cif_core.dic dictionary
named 'cif_core.dic' version 2.4.1 from 2010-06-29 (29 times).

Automatic conversion script
Id: cif_fix_values 1715 2011-07-08 13:25:40Z adriana 
;
_cod_original_sg_symbol_H-M 'P 21/n'
_cod_database_code 2007014

loop_
_symmetry_equiv_pos_as_xyz
'x, y, z'
'-x+1/2, y+1/2, -z+1/2'
'-x, -y, -z'
'x-1/2, -y-1/2, z-1/2'

loop_
_atom_site_label
_atom_site_fract_x
_atom_site_fract_y
_atom_site_fract_z
_atom_site_U_iso_or_equiv
_atom_site_adp_type
_atom_site_occupancy
_atom_site_type_symbol
Cu .0000 .0000 .0000 .0314(2) Uani 1 Cu
S .32783(15) -.19954(9) -.19763(7) .0446(3) Uani 1 S
O1 .1318(3) -.0899(2) -.0775(2) .0337(5) Uani 1 O
O2 -.2666(5) .0501(3) -.1237(2) .0512(7) Uani 1 O
N -.1427(4) -.1375(2) .0030(2) .0300(6) Uani 1 N
C1 -.2915(5) -.1519(3) .0434(2) .0364(7) Uani 1 C
C2 -.3876(5) -.2520(3) .0400(3) .0387(8) Uani 1 C
C3 -.3304(5) -.3365(3) -.0073(3) .0409(8) Uani 1 C
C4 -.1800(5) -.3207(3) -.0523(3) .0368(7) Uani 1 C
C5 -.0854(5) -.2206(3) -.0439(2) .0294(6) Uani 1 C
C6 .0795(5) -.1880(3) -.0859(2) .0292(6) Uani 1 C
C7 .1801(5) -.2606(3) -.1348(2) .0325(7) Uani 1 C
C8 .1885(6) -.3756(3) -.1396(3) .0436(9) Uani 1 C
C9 .3159(7) -.4077(4) -.1951(3) .0550(12) Uani 1 C
C10 .3985(7) -.3223(4) -.2298(3) .0520(10) Uani 1 C
B -.2253(6) .3768(3) -.1627(3) .0340(8) Uani 1 B
F1 -.2520(8) .2673(2) -.1618(3) .116(2) Uani 1 F
F2 -.3328(7) .4204(4) -.2390(3) .120(2) Uani 1 F
F3 -.2775(6) .4185(3) -.0876(2) .0824(10) Uani 1 F
F4 -.0343(5) .3970(4) -.1571(3) .1103(15) Uani 1 F
HW1 -.274(9) .112(6) -.140(4) .077 Uiso 1 H
HW2 -.256(10) .026(6) -.169(4) .077 Uiso 1 H
H1 -.323(6) -.091(4) .076(3) .044 Uiso 1 H
H2 -.486(7) -.257(4) .070(3) .046 Uiso 1 H
H3 -.385(7) -.408(4) -.011(3) .049 Uiso 1 H
H4 -.145(6) -.379(4) -.093(3) .044 Uiso 1 H
H8 .136(7) -.412(4) -.114(3) .052 Uiso 1 H
H9 .344(8) -.470(5) -.197(4) .066 Uiso 1 H
H10 .487(8) -.322(4) -.274(3) .062 Uiso 1 H

loop_
_atom_site_aniso_label
_atom_site_aniso_U_11
_atom_site_aniso_U_22
_atom_site_aniso_U_33
_atom_site_aniso_U_12
_atom_site_aniso_U_13
_atom_site_aniso_U_23
Cu .0375(3) .0240(3) .0361(3) -.0061(2) .0155(2) -.0052(2)
S .0485(5) .0485(6) .0404(5) .0078(4) .0178(4) .0026(4)
O1 .0376(12) .0284(11) .0378(12) -.0070(9) .0138(10) -.0044(9)
N .0318(13) .0284(13) .0304(13) -.0033(11) .0084(10) -.0006(10)
O2 .068(2) .038(2) .042(2) .0023(14) .0006(14) -.0008(12)
C1 .037(2) .037(2) .037(2) -.0047(14) .0119(14) -.0015(14)
C2 .031(2) .043(2) .042(2) -.0056(15) .0082(14) .007(2)
C3 .035(2) .035(2) .050(2) -.0101(15) .003(2) .004(2)
C4 .037(2) .028(2) .042(2) -.0058(13) .0039(14) -.0016(14)
C5 .0305(15) .0251(15) .0299(15) -.0012(12) .0016(12) .0009(12)
C6 .031(2) .029(2) .0261(14) -.0007(12) .0029(12) -.0011(12)
C7 .034(2) .031(2) .031(2) .0017(13) .0044(13) -.0019(13)
C8 .040(2) .040(2) .050(2) .006(2) .009(2) -.006(2)
C9 .051(2) .043(2) .067(3) .015(2) .004(2) -.022(2)
C10 .048(2) .065(3) .044(2) .009(2) .012(2) -.015(2)
B .038(2) .027(2) .037(2) -.0022(15) .0076(15) .0037(15)
F1 .186(4) .0285(14) .171(4) -.014(2) .117(4) -.011(2)
F2 .119(3) .160(4) .069(2) .038(3) -.002(2) .045(3)
F3 .121(3) .066(2) .076(2) -.014(2) .055(2) -.019(2)
F4 .056(2) .164(4) .116(3) -.043(2) .030(2) -.022(3)

loop_
_geom_angle_atom_site_label_1
_geom_angle_atom_site_label_2
_geom_angle_atom_site_label_3
_geom_angle_site_symmetry_3
_geom_angle
_geom_angle_publ_flag
N Cu O1 . 81.39(10) yes
N Cu O1 3 98.61(10) yes
N Cu O2 . 85.67(11) yes
O1 Cu O2 . 93.84(11) yes
N Cu O2 3 94.33(11) yes
O1 Cu O2 3 86.16(11) yes
C10 S C7 . 91.6(2) yes
C6 O1 Cu . 115.1(2) no
C1 N C5 . 119.9(3) no
C5 N Cu . 114.6(2) no
HW2 O2 HW1 . 96.(6) no
N C1 C2 . 121.4(3) no
N C1 H1 . 116.(3) no
C2 C1 H1 . 123.(3) no
C3 C2 C1 . 119.0(3) no
C3 C2 H2 . 124.(3) no
C1 C2 H2 . 117.(3) no
C2 C3 C4 . 119.8(3) no
C2 C3 H3 . 124.(3) no
C4 C3 H3 . 116.(3) no
C5 C4 C3 . 118.6(3) no
C5 C4 H4 . 120.(3) no
C3 C4 H4 . 121.(3) no
N C5 C4 . 121.2(3) no
N C5 C6 . 112.0(3) yes
O1 C6 C5 . 116.7(3) yes
C7 C6 C5 . 124.9(3) yes
C8 C7 S . 111.4(3) yes
C6 C7 S . 116.3(3) yes
C7 C8 C9 . 110.3(4) yes
C7 C8 H8 . 123.(4) no
C9 C8 H8 . 127.(4) no
C10 C9 C8 . 113.6(4) yes
C10 C9 H9 . 127.(4) no
C8 C9 H9 . 119.(4) no
C9 C10 S . 113.1(3) yes
C9 C10 H10 . 130.(3) no
S C10 H10 . 117.(3) no
F2 B F4 . 109.8(4) no
F2 B F1 . 110.5(4) no
F4 B F1 . 108.6(4) no
F2 B F3 . 111.2(4) no
F4 B F3 . 109.4(4) no
F1 B F3 . 107.2(3) no

loop_
_geom_bond_atom_site_label_1
_geom_bond_atom_site_label_2
_geom_bond_site_symmetry_2
_geom_bond_distance
_geom_bond_publ_flag
Cu N . 1.965(3) yes
Cu O1 . 1.986(2) yes
Cu O2 . 2.409(3) yes
S C10 . 1.688(5) yes
S C7 . 1.731(4) yes
O1 C6 . 1.253(4) yes
N C1 . 1.340(4) no
N C5 . 1.354(4) no
O2 HW2 . .77(7) no
O2 HW1 . .79(7) no
C1 C2 . 1.394(5) no
C1 H1 . .94(5) no
C2 C3 . 1.370(6) no
C2 H2 . .91(5) no
C3 C4 . 1.397(5) no
C3 H3 . .96(5) no
C4 C5 . 1.386(4) no
C4 H4 . 1.01(5) no
C5 C6 . 1.499(4) yes
C6 C7 . 1.441(5) yes
C7 C8 . 1.411(5) yes
C8 C9 . 1.417(6) yes
C8 H8 . .73(5) no
C9 C10 . 1.358(7) yes
C9 H9 . .79(6) no
C10 H10 . 1.01(5) no
B F2 . 1.339(5) no
B F4 . 1.350(5) no
B F1 . 1.353(5) no
B F3 . 1.371(5) no

loop_
_geom_hbond_atom_site_label_D
_geom_hbond_atom_site_label_H
_geom_hbond_atom_site_label_A
_geom_hbond_site_symmetry_A
_geom_hbond_distance_DH
_geom_hbond_distance_HA
_geom_hbond_distance_DA
_geom_hbond_angle_DHA
O2 HW1 F1 . 0.79(7) 1.95(7) 2.726(4) 170(6)
O2 HW2 F2 2_444 0.77(7) 2.09(7) 2.828(5) 159(6)
